data_1521300
loop_
_publ_author_name
'Marezio, M.'
'Dernier, P.D.'
'McWhan, D.B.'
'Kachi, S.'

_publ_section_title
;
 Structural aspects of the metal-insulator transition in V5 O9
;
_journal_name_full 'Journal of Solid State Chemistry'
_journal_page_first 301
_journal_page_last 313
_journal_volume 11
_journal_year 1974
_chemical_formula_sum 'O9 V5'
_chemical_name_systematic 'V5 O9'
_space_group_IT_number 2
_symmetry_space_group_name_Hall '-P 1'
_symmetry_space_group_name_H-M 'P -1'
_cell_angle_alpha 97.4
_cell_angle_beta 112.31
_cell_angle_gamma 109.11
_cell_formula_units_Z 2
_cell_length_a 5.467
_cell_length_b 7.007
_cell_length_c 8.735
_cell_volume 279.980
_citation_journal_id_ASTM JSSCBI
_cod_data_source_file Marezio_JSSCBI_1974_1366.cif
_cod_data_source_block O9V5
_cod_original_cell_volume 279.98
_cod_database_code 1521300

loop_
_symmetry_equiv_pos_as_xyz
x,y,z
-x,-y,-z

loop_
_atom_site_label
_atom_site_type_symbol
_atom_site_fract_x
_atom_site_fract_y
_atom_site_fract_z
_atom_site_occupancy
_atom_site_U_iso_or_equiv
V5 V 0.13267 0.17133 0.41555 1 0.0
O2 O 0.1671 0.8067 0.0809 1 0.0
V1 V 0 0.5 0 1 0.0
O9 O 0.7757 0.5379 0.4624 1 0.0
O7 O 0.9483 0.8653 0.3674 1 0.0
V3 V 0.54899 0.83275 0.19766 1 0.0
O5 O 0.2164 0.1901 0.2449 1 0.0
O4 O 0.9217 0.4893 0.1937 1 0.0
V4 V 0.57287 0.35132 0.21398 1 0.0
O8 O 0.4887 0.8014 0.4175 1 0.0
V2 V 0 0 0 1 0.0
O1 O 0.649 0.8517 0.0265 1 0.0
O3 O 0.3941 0.5345 0.1379 1 0.0
O6 O 0.7287 0.1479 0.322 1 0.0
V6 V 0.14989 0.67757 0.42581 1 0.0
